data_4322494
loop_
_publ_author_name
'Gui Ling Ning'
'Megumu Munakata'
'Liang Ping Wu'
'Masahiko Maekawa'
'Yusaku Suenaga'
'Takayoshi Kuroda-Sowa'
'Kunihisa Sugimoto'

_publ_section_title
;
 Mobility of Silver(I) Ions around the Propeller Ligand, Hexaphenylbenzene
 (HPB), in Silver(I) \p-Complexes
;
_journal_name_full 'Inorganic Chemistry'
_journal_page_first 5668
_journal_page_last 5673
_journal_paper_doi 10.1021/ic990143q
_journal_volume 38
_journal_year 1999
_chemical_formula_moiety 'C25 H23 Ag Cl O5 '
_chemical_formula_sum 'C25 H23 Ag Cl O5'
_chemical_formula_weight 546.77
_space_group_IT_number 14
_symmetry_cell_setting monoclinic
_symmetry_Int_Tables_number 14
_symmetry_space_group_name_Hall '-P 2ybc'
_symmetry_space_group_name_H-M 'P 1 21/c 1'
_audit_creation_date 'Tue Feb  9 08:29:00 1999'
_audit_creation_method 'from TEXRAY.INF file'
_cell_angle_alpha 90
_cell_angle_beta 99.98(2)
_cell_angle_gamma 90
_cell_formula_units_Z 4
_cell_length_a 11.321(3)
_cell_length_b 12.511(4)
_cell_length_c 16.357(3)
_cell_measurement_reflns_used 25
_cell_measurement_temperature 296.2
_cell_measurement_theta_max 14.2
_cell_measurement_theta_min 12.2
_cell_volume 2281.7(10)
_computing_cell_refinement 'Rigaku/AFC Diffractometer Control'
_computing_data_collection 'Rigaku/AFC Diffractometer Control'
_computing_data_reduction teXsan
_computing_publication_material teXsan
_computing_structure_refinement teXsan
_computing_structure_solution SIR88
_diffrn_ambient_temperature 296.2
_diffrn_measurement_device_type 'Rigaku AFC7R'
_diffrn_measurement_method \w-2\q
_diffrn_orient_matrix_UB_11 -0.02275
_diffrn_orient_matrix_UB_12 0.04610
_diffrn_orient_matrix_UB_13 0.04474
_diffrn_orient_matrix_UB_21 -0.08280
_diffrn_orient_matrix_UB_22 -0.03070
_diffrn_orient_matrix_UB_23 -0.01092
_diffrn_orient_matrix_UB_31 0.02592
_diffrn_orient_matrix_UB_32 -0.05762
_diffrn_orient_matrix_UB_33 0.04162
_diffrn_radiation_detector 'scintillation counter'
_diffrn_radiation_monochromator graphite
_diffrn_radiation_source 'Rigaku rotating anode'
_diffrn_radiation_type 'Mo K\a'
_diffrn_radiation_wavelength 0.7107
_diffrn_reflns_av_R_equivalents 0.071
_diffrn_reflns_av_sigmaI/netI 0.220
_diffrn_reflns_limit_h_max 13
_diffrn_reflns_limit_h_min 0
_diffrn_reflns_limit_k_max 0
_diffrn_reflns_limit_k_min -14
_diffrn_reflns_limit_l_max 17
_diffrn_reflns_limit_l_min -19
_diffrn_reflns_number 3606
_diffrn_reflns_reduction_process 'Lp corrections applied'
_diffrn_reflns_theta_max 25.00
_diffrn_reflns_theta_min 2.03
_diffrn_standards_decay_% -5.58
_diffrn_standards_interval_count 150
_diffrn_standards_number 3
_exptl_absorpt_coefficient_mu 1.032
_exptl_absorpt_correction_T_max 0.996
_exptl_absorpt_correction_T_min 0.821
_exptl_absorpt_correction_type psi-scan
_exptl_absorpt_process_details '(North, Phillips & Mathews, 1968)'
_exptl_crystal_colour colorless
_exptl_crystal_density_diffrn 1.592
_exptl_crystal_density_method 'not measured'
_exptl_crystal_description prismatic
_exptl_crystal_F_000 1108.00
_exptl_crystal_size_max 0.200
_exptl_crystal_size_mid 0.150
_exptl_crystal_size_min 0.150
_refine_diff_density_max 0.41
_refine_diff_density_min -0.32
_refine_ls_extinction_method none
_refine_ls_goodness_of_fit_ref 1.438
_refine_ls_hydrogen_treatment noref
_refine_ls_matrix_type full
_refine_ls_number_constraints 0
_refine_ls_number_parameters 289
_refine_ls_number_reflns 1244
_refine_ls_number_restraints 0
_refine_ls_R_factor_all 0.0504
_refine_ls_R_factor_gt 0.0504
_refine_ls_shift/su_max 0.0010
_refine_ls_shift/su_mean 0.0000
_refine_ls_structure_factor_coef F
_refine_ls_weighting_details 'w = 1/[\s^2^(Fo) + 0.00022|Fo|^2^]'
_refine_ls_weighting_scheme calc
_refine_ls_wR_factor_gt 0.0555
_refine_ls_wR_factor_ref 0.0555
_reflns_number_gt 1244
_reflns_number_total 3430
_reflns_threshold_expression >2.0sigma(I)
_cod_data_source_file ic990143q_3.cif
_cod_data_source_block '[Ag2(HPB)(ClO4)2(THF)2]'
_cod_original_cell_volume 2281.7(9)
_cod_original_sg_symbol_H-M 'P 21/c '
_cod_original_formula_sum 'C25 H23 Ag Cl O5 '
_cod_database_code 4322494

loop_
_symmetry_equiv_pos_as_xyz
x,y,z
-x,1/2+y,1/2-z
-x,-y,-z
x,1/2-y,1/2+z

loop_
_atom_site_label
_atom_site_type_symbol
_atom_site_fract_x
_atom_site_fract_y
_atom_site_fract_z
_atom_site_U_iso_or_equiv
_atom_site_adp_type
_atom_site_occupancy
_atom_site_calc_flag
_atom_site_refinement_flags
_atom_site_disorder_assembly
_atom_site_disorder_group
Ag1 Ag 0.2469(1) 0.1606(1) 0.31398(8) 0.0740(4) Uani 1.00 d . . .
Cl1 Cl 0.2123(5) 0.0457(4) 0.1332(3) 0.073(2) Uani 1.00 d . . .
O1 O 0.317(1) 0.068(1) 0.1877(10) 0.168(7) Uani 1.00 d . . .
O2 O 0.128(1) 0.056(1) 0.1833(9) 0.141(7) Uani 1.00 d . . .
O3 O 0.217(2) -0.058(1) 0.1033(8) 0.147(7) Uani 1.00 d . . .
O4 O 0.196(2) 0.120(1) 0.0711(8) 0.153(7) Uani 1.00 d . . .
O5 O 0.072(1) 0.130(1) 0.3793(8) 0.107(5) Uani 1.00 d . . .
C1 C 0.222(1) 0.401(1) 0.3539(9) 0.061(6) Uani 1.00 d . . .
C2 C 0.154(1) 0.354(2) 0.282(1) 0.082(7) Uani 1.00 d . . .
C3 C 0.205(2) 0.336(2) 0.214(1) 0.100(8) Uani 1.00 d . . .
C4 C 0.321(2) 0.367(1) 0.2107(10) 0.085(7) Uani 1.00 d . . .
C5 C 0.389(1) 0.412(1) 0.2833(8) 0.048(5) Uani 1.00 d . . .
C6 C 0.342(1) 0.4275(10) 0.3523(8) 0.038(4) Uani 1.00 d . . .
C7 C 0.390(2) 0.218(1) 0.4779(9) 0.053(6) Uani 1.00 d . . .
C8 C 0.372(2) 0.111(2) 0.452(1) 0.069(7) Uani 1.00 d . . .
C9 C 0.448(2) 0.067(1) 0.404(1) 0.071(7) Uani 1.00 d . . .
C10 C 0.540(2) 0.126(1) 0.381(1) 0.076(7) Uani 1.00 d . . .
C11 C 0.554(1) 0.230(1) 0.4095(9) 0.052(5) Uani 1.00 d . . .
C12 C 0.480(1) 0.277(1) 0.4556(7) 0.033(4) Uani 1.00 d . . .
C13 C 0.609(1) 0.285(1) 0.6592(9) 0.049(5) Uani 1.00 d . . .
C14 C 0.674(1) 0.207(1) 0.7049(9) 0.060(6) Uani 1.00 d . . .
C15 C 0.791(1) 0.193(1) 0.6932(10) 0.060(6) Uani 1.00 d . . .
C16 C 0.835(1) 0.255(2) 0.636(1) 0.082(7) Uani 1.00 d . . .
C17 C 0.765(1) 0.330(1) 0.5906(8) 0.062(5) Uani 1.00 d . . .
C18 C 0.648(1) 0.346(1) 0.6026(7) 0.035(4) Uani 1.00 d . . .
C19 C 0.421(1) 0.466(1) 0.4303(7) 0.030(4) Uani 1.00 d . . .
C20 C 0.492(1) 0.393(1) 0.4810(8) 0.030(4) Uani 1.00 d . . .
C21 C 0.572(1) 0.425(1) 0.5492(7) 0.031(4) Uani 1.00 d . . .
C22 C 0.035(2) 0.187(2) 0.446(1) 0.14(1) Uani 1.00 d . . .
C23 C -0.096(2) 0.180(2) 0.429(2) 0.16(1) Uani 1.00 d . . .
C24 C -0.130(2) 0.092(2) 0.369(1) 0.120(10) Uani 1.00 d . . .
C25 C -0.017(2) 0.061(2) 0.340(1) 0.101(8) Uani 1.00 d . . .
H1 H 0.1861 0.4154 0.4041 0.0739 Uiso 1.00 calc . . .
H2 H 0.0699 0.3334 0.2812 0.0989 Uiso 1.00 calc . . .
H3 H 0.1580 0.2987 0.1653 0.1199 Uiso 1.00 calc . . .
H4 H 0.3544 0.3577 0.1601 0.1023 Uiso 1.00 calc . . .
H5 H 0.4733 0.4322 0.2832 0.0555 Uiso 1.00 calc . . .
H6 H 0.3368 0.2511 0.5141 0.0659 Uiso 1.00 calc . . .
H7 H 0.3078 0.0684 0.4684 0.0820 Uiso 1.00 calc . . .
H8 H 0.4349 -0.0070 0.3864 0.0814 Uiso 1.00 calc . . .
H9 H 0.5933 0.0961 0.3438 0.0909 Uiso 1.00 calc . . .
H10 H 0.6214 0.2726 0.3963 0.0599 Uiso 1.00 calc . . .
H11 H 0.5262 0.2966 0.6688 0.0565 Uiso 1.00 calc . . .
H12 H 0.6386 0.1625 0.7447 0.0717 Uiso 1.00 calc . . .
H13 H 0.8422 0.1398 0.7251 0.0718 Uiso 1.00 calc . . .
H14 H 0.9181 0.2436 0.6281 0.0930 Uiso 1.00 calc . . .
H15 H 0.7988 0.3739 0.5499 0.0741 Uiso 1.00 calc . . .

loop_
_atom_site_aniso_label
_atom_site_aniso_U_11
_atom_site_aniso_U_22
_atom_site_aniso_U_33
_atom_site_aniso_U_12
_atom_site_aniso_U_13
_atom_site_aniso_U_23
Ag1 0.0668(8) 0.0824(10) 0.0679(8) -0.012(1) -0.0017(6) 0.0015(10)
Cl1 0.107(4) 0.058(3) 0.058(3) 0.008(3) 0.024(3) -0.001(3)
O1 0.13(1) 0.16(2) 0.18(2) 0.03(1) -0.06(1) -0.03(1)
O2 0.16(1) 0.14(1) 0.16(1) 0.00(1) 0.10(1) -0.02(1)
O3 0.27(2) 0.07(1) 0.10(1) 0.02(1) 0.03(1) -0.028(8)
O4 0.24(2) 0.13(1) 0.09(1) 0.00(1) 0.01(1) 0.063(10)
O5 0.074(8) 0.13(1) 0.12(1) -0.049(9) 0.023(8) -0.040(9)
C1 0.06(1) 0.07(1) 0.05(1) -0.011(9) -0.004(9) 0.015(9)
C2 0.07(1) 0.08(2) 0.09(1) -0.03(1) -0.02(1) 0.03(1)
C3 0.12(2) 0.05(1) 0.11(2) 0.00(2) -0.04(2) -0.01(1)
C4 0.11(2) 0.08(2) 0.06(1) 0.04(1) -0.02(1) -0.02(1)
C5 0.037(9) 0.07(1) 0.034(9) 0.020(8) -0.010(7) -0.007(8)
C6 0.033(9) 0.032(9) 0.047(9) 0.007(7) -0.002(7) 0.007(7)
C7 0.08(1) 0.03(1) 0.05(1) 0.01(1) 0.018(9) 0.005(9)
C8 0.06(1) 0.06(1) 0.09(1) 0.00(1) 0.01(1) 0.03(1)
C9 0.10(2) 0.012(9) 0.09(1) 0.00(1) -0.01(1) 0.006(9)
C10 0.11(2) 0.03(1) 0.09(1) 0.01(1) 0.03(1) -0.010(10)
C11 0.05(1) 0.03(1) 0.07(1) -0.005(8) 0.023(9) 0.000(9)
C12 0.032(9) 0.05(1) 0.016(7) 0.000(8) -0.001(6) -0.003(7)
C13 0.041(9) 0.050(10) 0.054(10) 0.009(8) 0.005(8) 0.004(9)
C14 0.07(1) 0.05(1) 0.06(1) 0.005(9) 0.009(9) 0.021(9)
C15 0.05(1) 0.06(1) 0.07(1) 0.034(8) -0.016(9) 0.003(9)
C16 0.04(1) 0.13(2) 0.08(1) 0.02(1) 0.03(1) 0.03(1)
C17 0.07(1) 0.07(1) 0.042(8) 0.02(1) 0.007(8) 0.035(9)
C18 0.036(8) 0.039(9) 0.029(7) 0.004(9) 0.004(6) 0.011(8)
C19 0.028(8) 0.033(10) 0.026(8) -0.011(7) -0.007(7) 0.008(7)
C20 0.031(8) 0.029(9) 0.030(8) 0.005(7) 0.004(7) 0.000(7)
C21 0.019(8) 0.036(10) 0.033(8) 0.000(7) -0.007(7) 0.015(7)
C22 0.15(2) 0.16(2) 0.12(2) -0.05(2) 0.07(2) -0.10(2)
C23 0.13(2) 0.13(2) 0.25(3) -0.01(2) 0.10(2) -0.09(2)
C24 0.09(2) 0.11(2) 0.17(2) 0.01(1) 0.03(2) -0.02(2)
C25 0.05(1) 0.13(2) 0.13(2) -0.03(1) 0.03(1) -0.05(1)

loop_
_atom_type_symbol
_atom_type_description
_atom_type_scat_dispersion_real
_atom_type_scat_dispersion_imag
_atom_type_scat_source
Ag Ag -0.897 1.101
;International Tables for Crystallography
(1992, Vol. C, Tables 4.2.6.8 and 6.1.1.1)
;
Cl Cl 0.148 0.159
;International Tables for Crystallography
(1992, Vol. C, Tables 4.2.6.8 and 6.1.1.1)
;
O O 0.011 0.006
;International Tables for Crystallography
(1992, Vol. C, Tables 4.2.6.8 and 6.1.1.1)
;
C C 0.003 0.002
;International Tables for Crystallography
(1992, Vol. C, Tables 4.2.6.8 and 6.1.1.1)
;
H H 0.000 0.000
;International Tables for Crystallography
(1992, Vol. C, Table 6.1.1.2)
;

loop_
_geom_bond_atom_site_label_1
_geom_bond_atom_site_label_2
_geom_bond_distance
_geom_bond_site_symmetry_1
_geom_bond_site_symmetry_2
_geom_bond_publ_flag
AG1 O1 2.61(2) 1_555 1_555 yes
AG1 O2 2.66(1) 1_555 1_555 yes
AG1 O5 2.44(1) 1_555 1_555 yes
AG1 C1 3.11(2) 1_555 1_555 yes
AG1 C2 2.66(2) 1_555 1_555 yes
AG1 C3 2.73(2) 1_555 1_555 yes
AG1 C7 2.97(1) 1_555 1_555 yes
AG1 C8 2.53(2) 1_555 1_555 yes
AG1 C9 2.75(2) 1_555 1_555 yes
CL1 O1 1.39(2) 1_555 1_555 yes
CL1 O2 1.37(2) 1_555 1_555 yes
CL1 O3 1.40(1) 1_555 1_555 yes
CL1 O4 1.36(1) 1_555 1_555 yes
O1 O2 2.14(2) 1_555 1_555 yes
O1 O3 2.27(2) 1_555 1_555 yes
O1 O4 2.24(2) 1_555 1_555 yes
O2 O3 2.29(2) 1_555 1_555 yes
O2 O4 2.26(2) 1_555 1_555 yes
O3 O4 2.29(2) 1_555 1_555 yes
O5 C22 1.42(3) 1_555 1_555 yes
O5 C23 2.28(3) 1_555 1_555 yes
O5 C24 2.31(2) 1_555 1_555 yes
O5 C25 1.39(2) 1_555 1_555 yes
C1 C2 1.42(2) 1_555 1_555 yes
C1 C3 2.41(3) 1_555 1_555 yes
C1 C4 2.80(2) 1_555 1_555 yes
C1 C5 2.38(2) 1_555 1_555 yes
C1 C6 1.40(2) 1_555 1_555 yes
C1 C19 2.51(2) 1_555 1_555 yes
C2 C3 1.36(3) 1_555 1_555 yes
C2 C4 2.38(3) 1_555 1_555 yes
C2 C5 2.75(2) 1_555 1_555 yes
C2 C6 2.41(2) 1_555 1_555 yes
C3 C4 1.37(3) 1_555 1_555 yes
C3 C5 2.39(3) 1_555 1_555 yes
C3 C6 2.76(2) 1_555 1_555 yes
C4 C5 1.41(2) 1_555 1_555 yes
C4 C6 2.41(2) 1_555 1_555 yes
C5 C6 1.34(2) 1_555 1_555 yes
C5 C19 2.47(2) 1_555 1_555 yes
C6 C12 2.81(2) 1_555 1_555 yes
C6 C18 2.93(2) 1_555 3_666 yes
C6 C19 1.51(2) 1_555 1_555 yes
C6 C20 2.50(2) 1_555 1_555 yes
C6 C21 2.53(2) 1_555 3_666 yes
C7 C8 1.40(3) 1_555 1_555 yes
C7 C9 2.39(2) 1_555 1_555 yes
C7 C10 2.77(3) 1_555 1_555 yes
C7 C11 2.34(2) 1_555 1_555 yes
C7 C12 1.36(2) 1_555 1_555 yes
C7 C20 2.48(2) 1_555 1_555 yes
C8 C9 1.37(3) 1_555 1_555 yes
C8 C10 2.40(3) 1_555 1_555 yes
C8 C11 2.73(2) 1_555 1_555 yes
C8 C12 2.40(2) 1_555 1_555 yes
C9 C10 1.39(3) 1_555 1_555 yes
C9 C11 2.36(2) 1_555 1_555 yes
C9 C12 2.77(2) 1_555 1_555 yes
C10 C11 1.38(2) 1_555 1_555 yes
C10 C12 2.41(2) 1_555 1_555 yes
C11 C12 1.36(2) 1_555 1_555 yes
C11 C20 2.51(2) 1_555 1_555 yes
C12 C18 2.93(2) 1_555 1_555 yes
C12 C19 2.47(2) 1_555 1_555 yes
C12 C20 1.51(2) 1_555 1_555 yes
C12 C21 2.51(2) 1_555 1_555 yes
C13 C14 1.37(2) 1_555 1_555 yes
C13 C15 2.34(2) 1_555 1_555 yes
C13 C16 2.68(2) 1_555 1_555 yes
C13 C17 2.33(2) 1_555 1_555 yes
C13 C18 1.34(2) 1_555 1_555 yes
C13 C21 2.50(2) 1_555 1_555 yes
C14 C15 1.38(2) 1_555 1_555 yes
C14 C16 2.38(2) 1_555 1_555 yes
C14 C17 2.76(2) 1_555 1_555 yes
C14 C18 2.40(2) 1_555 1_555 yes
C15 C16 1.37(2) 1_555 1_555 yes
C15 C17 2.38(2) 1_555 1_555 yes
C15 C18 2.76(2) 1_555 1_555 yes
C16 C17 1.37(2) 1_555 1_555 yes
C16 C18 2.38(2) 1_555 1_555 yes
C17 C18 1.39(2) 1_555 1_555 yes
C17 C21 2.48(2) 1_555 1_555 yes
C18 C19 2.50(2) 1_555 3_666 yes
C18 C20 2.49(2) 1_555 1_555 yes
C18 C21 1.49(2) 1_555 1_555 yes
C19 C19 2.77(2) 1_555 3_666 yes
C19 C20 1.40(2) 1_555 1_555 yes
C19 C20 2.38(2) 1_555 3_666 yes
C19 C21 2.41(2) 1_555 1_555 yes
C19 C21 1.40(2) 1_555 3_666 yes
C20 C20 2.75(3) 1_555 3_666 yes
C20 C21 1.37(2) 1_555 1_555 yes
C20 C21 2.41(2) 1_555 3_666 yes
C21 C21 2.80(2) 1_555 3_666 yes
C22 C23 1.46(4) 1_555 1_555 yes
C22 C24 2.38(3) 1_555 1_555 yes
C22 C25 2.34(3) 1_555 1_555 yes
C23 C24 1.48(4) 1_555 1_555 yes
C23 C25 2.36(4) 1_555 1_555 yes
C24 C25 1.49(3) 1_555 1_555 yes

loop_
_geom_contact_atom_site_label_1
_geom_contact_atom_site_label_2
_geom_contact_distance
_geom_contact_site_symmetry_1
_geom_contact_site_symmetry_2
_geom_contact_publ_flag
AG1 O1 2.61(2) 1_555 1_555 ?
AG1 O2 2.66(1) 1_555 1_555 ?
AG1 C1 3.11(2) 1_555 1_555 ?
AG1 C2 2.66(2) 1_555 1_555 ?
AG1 C3 2.73(2) 1_555 1_555 ?
AG1 C7 2.97(1) 1_555 1_555 ?
AG1 C8 2.53(2) 1_555 1_555 ?
AG1 C9 2.75(2) 1_555 1_555 ?
C1 C4 2.80(2) 1_555 1_555 ?
C1 C19 2.51(2) 1_555 1_555 ?
C2 C5 2.75(2) 1_555 1_555 ?
C3 C6 2.76(2) 1_555 1_555 ?
C6 C12 2.81(2) 1_555 1_555 ?
C6 C18 2.93(2) 1_555 3_666 ?
C6 C20 2.50(2) 1_555 1_555 ?
C6 C21 2.53(2) 1_555 3_666 ?
C7 C10 2.77(3) 1_555 1_555 ?
C8 C11 2.73(2) 1_555 1_555 ?
C9 C12 2.77(2) 1_555 1_555 ?
C11 C20 2.51(2) 1_555 1_555 ?
C12 C18 2.93(2) 1_555 1_555 ?
C12 C21 2.51(2) 1_555 1_555 ?
C13 C16 2.68(2) 1_555 1_555 ?
C14 C17 2.76(2) 1_555 1_555 ?
C15 C18 2.76(2) 1_555 1_555 ?
C18 C19 2.50(2) 1_555 3_666 ?
C19 C19 2.77(2) 1_555 3_666 ?
C20 C20 2.75(3) 1_555 3_666 ?
C21 C21 2.80(2) 1_555 3_666 ?
